data_2208871
loop_
_publ_author_name
'Yavuz K\"oysal'
'Ay\,sen A\(gar'
'Nesuhi Akdemir'
'\,Samil I\,s\?ik'

_publ_section_title
;
 1,4-Bis(3,4-dicyanophenoxy)-2-butyne
;
_journal_coeditor_code DN2026
_journal_issue 5
_journal_name_full 'Acta Crystallographica Section E'
_journal_page_first o1989
_journal_page_last o1990
_journal_paper_doi 10.1107/S1600536806013791
_journal_volume 62
_journal_year 2006
_chemical_formula_iupac 'C20 H10 N4 O2'
_chemical_formula_moiety 'C20 H10 N4 O2'
_chemical_formula_sum 'C20 H10 N4 O2'
_chemical_formula_weight 338.33
_chemical_name_systematic
;
1,4-Bis(3,4-dicyanophenoxy)-2-butyne
;
_space_group_IT_number 15
_symmetry_cell_setting monoclinic
_symmetry_space_group_name_Hall '-C 2yc'
_symmetry_space_group_name_H-M 'C 1 2/c 1'
_atom_sites_solution_hydrogens geom
_atom_sites_solution_primary direct
_atom_sites_solution_secondary difmap
_cell_angle_alpha 90.00
_cell_angle_beta 108.30(2)
_cell_angle_gamma 90.00
_cell_formula_units_Z 4
_cell_length_a 22.023(7)
_cell_length_b 9.570(2)
_cell_length_c 8.339(2)
_cell_measurement_reflns_used 8495
_cell_measurement_temperature 293(2)
_cell_measurement_theta_max 27.91
_cell_measurement_theta_min 2.34
_cell_volume 1668.6(8)
_computing_cell_refinement X-AREA
_computing_data_collection 'X-AREA (Stoe & Cie, 2002)'
_computing_data_reduction 'X-RED32 (Stoe & Cie, 2002)'
_computing_molecular_graphics
;
ORTEPIII (Burnett & Johnson, 1996),
ORTEP-3 for Windows (Farrugia, 1997) and PLATON (Spek, 2003)
;
_computing_publication_material 'SHELXL97 and PARST (Nardelli, 1995)'
_computing_structure_refinement 'SHELXL97 (Sheldrick, 1997)'
_computing_structure_solution 'SHELXS97 (Sheldrick, 1997)'
_diffrn_ambient_temperature 293(2)
_diffrn_detector_area_resol_mean 6.67
_diffrn_measured_fraction_theta_full 0.999
_diffrn_measured_fraction_theta_max 0.999
_diffrn_measurement_device_type 'Stoe IPDS-2'
_diffrn_measurement_method \f
_diffrn_radiation_monochromator graphite
_diffrn_radiation_source 'fine-focus sealed tube'
_diffrn_radiation_type MoK\a
_diffrn_radiation_wavelength 0.71073
_diffrn_reflns_av_R_equivalents 0.0578
_diffrn_reflns_av_sigmaI/netI 0.0412
_diffrn_reflns_limit_h_max 27
_diffrn_reflns_limit_h_min -27
_diffrn_reflns_limit_k_max 11
_diffrn_reflns_limit_k_min -11
_diffrn_reflns_limit_l_max 10
_diffrn_reflns_limit_l_min -10
_diffrn_reflns_number 7313
_diffrn_reflns_theta_full 25.99
_diffrn_reflns_theta_max 25.99
_diffrn_reflns_theta_min 1.95
_diffrn_standards_decay_% 0.1
_diffrn_standards_interval_time 0
_diffrn_standards_number 0
_exptl_absorpt_coefficient_mu 0.091
_exptl_absorpt_correction_T_max 0.9943
_exptl_absorpt_correction_T_min 0.9603
_exptl_absorpt_correction_type integration
_exptl_absorpt_process_details '(X-RED32; Stoe & Cie, 2002)'
_exptl_crystal_colour colourless
_exptl_crystal_density_diffrn 1.347
_exptl_crystal_density_method 'not measured'
_exptl_crystal_description prism
_exptl_crystal_F_000 696
_exptl_crystal_size_max 0.754
_exptl_crystal_size_mid 0.205
_exptl_crystal_size_min 0.063
_refine_diff_density_max 0.100
_refine_diff_density_min -0.137
_refine_ls_extinction_method none
_refine_ls_goodness_of_fit_ref 0.992
_refine_ls_hydrogen_treatment constr
_refine_ls_matrix_type full
_refine_ls_number_parameters 118
_refine_ls_number_reflns 1641
_refine_ls_number_restraints 0
_refine_ls_restrained_S_all 0.992
_refine_ls_R_factor_all 0.0743
_refine_ls_R_factor_gt 0.0382
_refine_ls_shift/su_max 0.000
_refine_ls_shift/su_mean 0.000
_refine_ls_structure_factor_coef Fsqd
_refine_ls_weighting_details 'calc w = 1/[\s^2^(Fo^2^)+(0.044P)^2^] where P = (Fo^2^+2Fc^2^)/3'
_refine_ls_weighting_scheme calc
_refine_ls_wR_factor_gt 0.0785
_refine_ls_wR_factor_ref 0.0907
_reflns_number_gt 1042
_reflns_number_total 1641
_reflns_threshold_expression I>2\s(I)
_cod_data_source_file dn2026.cif
_cod_data_source_block I
_cod_original_sg_symbol_H-M 'C 2/c'
_cod_database_code 2208871
_cod_database_fobs_code 2208871

loop_
_symmetry_equiv_pos_as_xyz
'x, y, z'
'-x, y, -z+1/2'
'x+1/2, y+1/2, z'
'-x+1/2, y+1/2, -z+1/2'
'-x, -y, -z'
'x, -y, z-1/2'
'-x+1/2, -y+1/2, -z'
'x+1/2, -y+1/2, z-1/2'

loop_
_atom_site_type_symbol
_atom_site_label
_atom_site_fract_x
_atom_site_fract_y
_atom_site_fract_z
_atom_site_U_iso_or_equiv
_atom_site_adp_type
_atom_site_calc_flag
_atom_site_refinement_flags
_atom_site_occupancy
O O1 0.36367(6) 0.88643(12) 0.11015(17) 0.0755(4) Uani d . 1
C C1 0.39139(7) 0.51004(16) 0.10260(19) 0.0516(4) Uani d . 1
C C2 0.33874(7) 0.46213(17) 0.14759(19) 0.0543(4) Uani d . 1
C C10 0.47546(8) 0.94407(17) 0.1944(2) 0.0649(5) Uani d . 1
C C8 0.43366(8) 0.40934(18) 0.0651(2) 0.0587(4) Uani d . 1
C C5 0.36031(8) 0.74626(17) 0.1233(2) 0.0581(4) Uani d . 1
C C6 0.40233(7) 0.65118(17) 0.09082(19) 0.0557(4) Uani d . 1
H H6 0.4375 0.6819 0.0614 0.067 Uiso calc R 1
N N2 0.46681(8) 0.32894(17) 0.0354(2) 0.0792(5) Uani d . 1
C C3 0.29783(8) 0.55925(19) 0.1828(2) 0.0627(5) Uani d . 1
H H3 0.2630 0.5292 0.2139 0.075 Uiso calc R 1
C C4 0.30878(8) 0.69890(19) 0.1717(2) 0.0640(5) Uani d . 1
H H4 0.2815 0.7633 0.1968 0.077 Uiso calc R 1
C C9 0.32776(8) 0.3154(2) 0.1580(2) 0.0632(4) Uani d . 1
N N1 0.31870(8) 0.1987(2) 0.1682(2) 0.0878(5) Uani d . 1
C C19 0.41464(8) 0.94539(19) 0.0588(3) 0.0725(5) Uani d . 1
H H19A 0.4039 1.0409 0.0220 0.087 Uiso calc R 1
H H19B 0.4190 0.8928 -0.0364 0.087 Uiso calc R 1

loop_
_atom_site_aniso_label
_atom_site_aniso_U_11
_atom_site_aniso_U_22
_atom_site_aniso_U_33
_atom_site_aniso_U_12
_atom_site_aniso_U_13
_atom_site_aniso_U_23
O1 0.0673(8) 0.0571(8) 0.1083(10) 0.0058(6) 0.0363(7) 0.0022(7)
C1 0.0485(8) 0.0599(10) 0.0489(8) 0.0032(7) 0.0187(7) -0.0019(7)
C2 0.0519(8) 0.0595(10) 0.0540(9) 0.0012(8) 0.0203(8) 0.0026(8)
C10 0.0710(12) 0.0506(9) 0.0809(14) 0.0010(7) 0.0350(10) -0.0001(8)
C8 0.0598(9) 0.0616(10) 0.0616(10) -0.0012(8) 0.0289(8) -0.0037(8)
C5 0.0537(9) 0.0567(10) 0.0636(10) 0.0044(8) 0.0180(8) 0.0008(8)
C6 0.0515(9) 0.0615(10) 0.0598(10) -0.0005(8) 0.0254(8) -0.0010(7)
N2 0.0823(10) 0.0751(11) 0.0951(12) 0.0094(9) 0.0490(9) -0.0070(9)
C3 0.0522(9) 0.0716(11) 0.0713(11) 0.0050(8) 0.0297(9) 0.0055(9)
C4 0.0529(9) 0.0682(11) 0.0767(11) 0.0133(8) 0.0285(9) 0.0014(9)
C9 0.0550(10) 0.0702(13) 0.0701(11) 0.0027(9) 0.0281(9) 0.0049(9)
N1 0.0859(11) 0.0682(11) 0.1217(15) -0.0017(9) 0.0506(11) 0.0068(10)
C19 0.0736(12) 0.0590(10) 0.0860(13) -0.0002(9) 0.0264(11) 0.0093(9)

loop_
_atom_type_symbol
_atom_type_description
_atom_type_scat_dispersion_real
_atom_type_scat_dispersion_imag
_atom_type_scat_source
C C 0.0030 0.0020 'International Tables Vol C Tables 4.2.6.8 and 6.1.1.4'
H H 0.0000 0.0000 'International Tables Vol C Tables 4.2.6.8 and 6.1.1.4'
N N 0.0060 0.0030 'International Tables Vol C Tables 4.2.6.8 and 6.1.1.4'
O O 0.0110 0.0060 'International Tables Vol C Tables 4.2.6.8 and 6.1.1.4'

loop_
_geom_angle_atom_site_label_1
_geom_angle_atom_site_label_2
_geom_angle_atom_site_label_3
_geom_angle_site_symmetry_1
_geom_angle
C5 O1 C19 . 118.84(13)
C6 C1 C2 . 121.07(13)
C6 C1 C8 . 119.97(13)
C2 C1 C8 . 118.95(14)
C3 C2 C1 . 118.90(15)
C3 C2 C9 . 120.69(13)
C1 C2 C9 . 120.41(14)
C10 C10 C19 2_655 179.2(2)
N2 C8 C1 . 179.53(17)
O1 C5 C6 . 125.48(14)
O1 C5 C4 . 114.64(14)
C6 C5 C4 . 119.87(16)
C1 C6 C5 . 119.13(13)
C1 C6 H6 . 120.4
C5 C6 H6 . 120.4
C4 C3 C2 . 120.02(14)
C4 C3 H3 . 120.0
C2 C3 H3 . 120.0
C3 C4 C5 . 120.97(15)
C3 C4 H4 . 119.5
C5 C4 H4 . 119.5
N1 C9 C2 . 179.01(18)
O1 C19 C10 . 112.29(15)
O1 C19 H19A . 109.1
C10 C19 H19A . 109.1
O1 C19 H19B . 109.1
C10 C19 H19B . 109.1
H19A C19 H19B . 107.9

loop_
_geom_bond_atom_site_label_1
_geom_bond_atom_site_label_2
_geom_bond_site_symmetry_2
_geom_bond_distance
O1 C5 . 1.350(2)
O1 C19 . 1.4366(19)
C1 C6 . 1.381(2)
C1 C2 . 1.403(2)
C1 C8 . 1.441(2)
C2 C3 . 1.389(2)
C2 C9 . 1.432(3)
C10 C10 2_655 1.183(4)
C10 C19 . 1.456(2)
C8 N2 . 1.140(2)
C5 C6 . 1.384(2)
C5 C4 . 1.394(2)
C6 H6 . 0.9300
C3 C4 . 1.366(3)
C3 H3 . 0.9300
C4 H4 . 0.9300
C9 N1 . 1.142(2)
C19 H19A . 0.9700
C19 H19B . 0.9700

loop_
_geom_hbond_atom_site_label_D
_geom_hbond_atom_site_label_H
_geom_hbond_atom_site_label_A
_geom_hbond_site_symmetry_A
_geom_hbond_distance_DH
_geom_hbond_distance_HA
_geom_hbond_distance_DA
_geom_hbond_angle_DHA
C6 H6 N2 5_665 0.93 2.48 3.369(2) 159
